data_7059726
loop_
_publ_author_name
'Pi, Wen-Hui'
'Li, Qi-Jun'
'Wu, Min'
'Zhou, Xiao-Lin'
'Wei, Jia-Ni'
'Zhu, Xian-Hong'
'Zhang, Hua-Xin'

_publ_section_title
;
 Dicopper(ii) tetrapyridyl complexes incorporated with ancillary ligands
 for effective water oxidation
;
_journal_issue 28
_journal_name_full 'New Journal of Chemistry'
_journal_page_first 12194
_journal_page_last 12200
_journal_paper_doi 10.1039/D0NJ00624F
_journal_volume 44
_journal_year 2020
_chemical_formula_sum 'C27 H30 Cl2 Cu N5 O9'
_chemical_formula_weight 703.00
_space_group_crystal_system monoclinic
_space_group_IT_number 14
_space_group_name_Hall '-P 2yn'
_space_group_name_H-M_alt 'P 1 21/n 1'
_atom_sites_solution_hydrogens mixed
_audit_creation_method SHELXL-2014/7
_audit_update_record
;
2019-11-25 deposited with the CCDC.	2020-06-24 downloaded from the CCDC.
;
_cell_angle_alpha 90
_cell_angle_beta 95.997(6)
_cell_angle_gamma 90
_cell_formula_units_Z 4
_cell_length_a 12.993(8)
_cell_length_b 14.390(8)
_cell_length_c 16.869(10)
_cell_measurement_reflns_used 19103
_cell_measurement_temperature 296(2)
_cell_measurement_theta_max 25.03
_cell_measurement_theta_min 1.86
_cell_volume 3137(3)
_computing_structure_refinement 'SHELXL-2014/7 (Sheldrick, 2014)'
_diffrn_ambient_temperature 296(2)
_diffrn_measured_fraction_theta_full 0.998
_diffrn_measured_fraction_theta_max 0.695
_diffrn_measurement_device_type 'CCD area detector'
_diffrn_measurement_method 'phi and omega scans'
_diffrn_radiation_type MoK\a
_diffrn_radiation_wavelength 0.71073
_diffrn_reflns_av_R_equivalents 0.0253
_diffrn_reflns_av_unetI/netI 0.0299
_diffrn_reflns_Laue_measured_fraction_full 0.998
_diffrn_reflns_Laue_measured_fraction_max 0.695
_diffrn_reflns_limit_h_max 17
_diffrn_reflns_limit_h_min -15
_diffrn_reflns_limit_k_max 14
_diffrn_reflns_limit_k_min -19
_diffrn_reflns_limit_l_max 21
_diffrn_reflns_limit_l_min -21
_diffrn_reflns_number 19103
_diffrn_reflns_point_group_measured_fraction_full 0.998
_diffrn_reflns_point_group_measured_fraction_max 0.695
_diffrn_reflns_theta_full 25.242
_diffrn_reflns_theta_max 31.805
_diffrn_reflns_theta_min 1.864
_exptl_absorpt_coefficient_mu 0.925
_exptl_absorpt_correction_type multi-scan
_exptl_absorpt_process_details 'SADABS (Sheldrick,1996)'
_exptl_crystal_colour blue
_exptl_crystal_density_diffrn 1.489
_exptl_crystal_description plate
_exptl_crystal_F_000 1448
_exptl_crystal_size_max 0.20
_exptl_crystal_size_mid 0.20
_exptl_crystal_size_min 0.12
_exptl_transmission_factor_max 0.895
_exptl_transmission_factor_min 0.831
_refine_diff_density_max 0.810
_refine_diff_density_min -0.433
_refine_diff_density_rms 0.071
_refine_ls_extinction_method none
_refine_ls_goodness_of_fit_ref 1.005
_refine_ls_hydrogen_treatment mixed
_refine_ls_matrix_type full
_refine_ls_number_parameters 485
_refine_ls_number_reflns 7445
_refine_ls_number_restraints 0
_refine_ls_restrained_S_all 1.005
_refine_ls_R_factor_all 0.0660
_refine_ls_R_factor_gt 0.0491
_refine_ls_shift/su_max 0.001
_refine_ls_shift/su_mean 0.000
_refine_ls_structure_factor_coef Fsqd
_refine_ls_weighting_details 'w=1/[\s^2^(Fo^2^)+(0.1065P)^2^+0.8597P] where P=(Fo^2^+2Fc^2^)/3'
_refine_ls_weighting_scheme calc
_refine_ls_wR_factor_gt 0.1456
_refine_ls_wR_factor_ref 0.1601
_reflns_Friedel_coverage 0.000
_reflns_number_gt 5662
_reflns_number_total 7445
_reflns_threshold_expression 'I > 2\s(I)'
_cod_data_source_file d0nj00624f2.cif
_cod_data_source_block zhx
_cod_depositor_comments
;
The following automatic conversions were performed:

data item '_exptl_absorpt_correction_type' value 'MULTI-SCAN' was
changed to 'multi-scan' in accordance with the
/home/data/users/saulius/crontab/automatic-downloads/rss-feeds/RSC/lib/dictionaries/cif_core.dic
dictionary named 'cif_core.dic' version 2.4.2 last updated on
2011-04-26.

Automatic conversion script
Id: cif_fix_values 7556 2019-12-06 15:28:31Z antanas 

 Adding full bibliography for 7059726.cif.

 Adding full bibliography for 7059726.cif.
;
_cod_original_sg_symbol_H-M 'P 21/n'
_cod_database_code 7059726
_shelx_shelxl_version_number 2014/7
_shelx_space_group_comment
;
The symmetry employed for this shelxl refinement is uniquely defined
by the following loop, which should always be used as a source of
symmetry information in preference to the above space-group names.
They are only intended as comments.
;

loop_
_space_group_symop_operation_xyz
'x, y, z'
'-x+1/2, y+1/2, -z+1/2'
'-x, -y, -z'
'x-1/2, -y-1/2, z-1/2'

loop_
_atom_site_label
_atom_site_type_symbol
_atom_site_fract_x
_atom_site_fract_y
_atom_site_fract_z
_atom_site_U_iso_or_equiv
_atom_site_adp_type
_atom_site_occupancy
_atom_site_site_symmetry_order
_atom_site_calc_flag
_atom_site_refinement_flags_posn
_atom_site_refinement_flags_adp
_atom_site_refinement_flags_occupancy
_atom_site_disorder_assembly
_atom_site_disorder_group
Cu1 Cu 0.76047(2) 0.85568(2) 0.13992(2) 0.03852(13) Uani 1 1 d . . . . .
Cl1 Cl 0.80673(7) 0.43351(5) 0.11476(5) 0.0593(2) Uani 1 1 d . . . . .
N3 N 0.83884(17) 0.97501(15) 0.12637(13) 0.0429(5) Uani 1 1 d . . . . .
N5 N 0.88346(17) 0.77620(15) 0.16096(14) 0.0443(5) Uani 1 1 d . . . . .
N2 N 0.65157(18) 0.76158(15) 0.17284(13) 0.0426(5) Uani 1 1 d . . . . .
N1 N 0.63470(16) 0.94179(14) 0.13924(13) 0.0396(5) Uani 1 1 d . . . . .
C15 C 0.5576(2) 0.79838(19) 0.19499(15) 0.0427(6) Uani 1 1 d . . . . .
N4 N 0.80842(19) 0.78459(17) 0.01770(14) 0.0481(6) Uani 1 1 d . . . . .
C19 C 0.6681(2) 1.03554(19) 0.16275(19) 0.0475(7) Uani 1 1 d . . . . .
C21 C 0.8190(3) 1.1392(2) 0.1165(2) 0.0594(9) Uani 1 1 d . . . . .
C16 C 0.5534(2) 0.9025(2) 0.19709(17) 0.0451(6) Uani 1 1 d . . . . .
C6 C 0.9288(2) 0.72210(19) 0.10264(17) 0.0447(6) Uani 1 1 d . . . . .
C20 C 0.7787(2) 1.05122(19) 0.13321(16) 0.0464(7) Uani 1 1 d . . . . .
C11 C 0.6614(3) 0.6686(2) 0.17190(19) 0.0505(7) Uani 1 1 d . . . . .
C17 C 0.6032(2) 0.9422(2) 0.05651(16) 0.0422(6) Uani 1 1 d . . . . .
C24 C 0.9410(2) 0.9845(2) 0.10647(19) 0.0514(7) Uani 1 1 d . . . . .
C3 C 0.8457(4) 0.6429(3) -0.0933(2) 0.0707(10) Uani 1 1 d . . . . .
C5 C 0.8764(2) 0.71618(19) 0.02848(17) 0.0452(6) Uani 1 1 d . . . . .
C18 C 0.5068(3) 0.9970(3) 0.04386(18) 0.0587(8) Uani 1 1 d . . . . .
C10 C 0.9261(2) 0.7820(2) 0.23033(19) 0.0575(8) Uani 1 1 d . . . . .
O4 O 0.8519(4) 0.3609(3) 0.0738(4) 0.161(2) Uani 1 1 d . . . . .
C22 C 0.9252(3) 1.1472(2) 0.0950(2) 0.0685(10) Uani 1 1 d . . . . .
C13 C 0.4850(3) 0.6476(2) 0.2166(2) 0.0653(10) Uani 1 1 d . . . . .
C9 C 1.0147(3) 0.7335(3) 0.2422(3) 0.0742(11) Uani 1 1 d . . . . .
C12 C 0.5802(3) 0.6105(2) 0.1939(2) 0.0620(9) Uani 1 1 d . . . . .
C14 C 0.4733(2) 0.7432(2) 0.21716(19) 0.0543(7) Uani 1 1 d . . . . .
C1 C 0.7623(3) 0.7821(3) -0.05048(18) 0.0611(8) Uani 1 1 d . . . . .
C23 C 0.9861(3) 1.0700(2) 0.0903(2) 0.0624(9) Uani 1 1 d . . . . .
O3 O 0.8791(3) 0.5019(2) 0.1305(2) 0.1272(16) Uani 1 1 d . . . . .
C4 C 0.8962(3) 0.6443(2) -0.0253(2) 0.0615(8) Uani 1 1 d . . . . .
H4A H 0.9456 0.5990 -0.0107 0.074 Uiso 1 1 calc R U . . .
C8 C 1.0624(3) 0.6802(3) 0.1827(3) 0.0798(12) Uani 1 1 d . . . . .
H8A H 1.1251 0.6503 0.1968 0.096 Uiso 1 1 calc R U . . .
C7 C 1.0196(3) 0.6738(3) 0.1117(3) 0.0681(9) Uani 1 1 d . . . . .
C2 C 0.7788(3) 0.7134(3) -0.1061(2) 0.0728(11) Uani 1 1 d . . . . .
O2 O 0.7370(4) 0.4739(3) 0.0661(3) 0.179(3) Uani 1 1 d . . . . .
Cl2 Cl 0.22746(8) 0.96291(8) 0.19148(7) 0.0811(3) Uani 1 1 d . . . . .
C25 C 0.3321(6) 0.7224(5) 0.0419(4) 0.153(3) Uani 1 1 d . . . . .
H25A H 0.3307 0.6672 0.0738 0.230 Uiso 1 1 calc R U . . .
H25B H 0.3463 0.7753 0.0760 0.230 Uiso 1 1 calc R U . . .
H25C H 0.2663 0.7303 0.0111 0.230 Uiso 1 1 calc R U . . .
O1 O 0.7542(3) 0.4086(4) 0.1875(2) 0.1381(16) Uani 1 1 d . . . . .
O5 O 0.1299(3) 0.9485(3) 0.2301(3) 0.1272(14) Uani 1 1 d . . . . .
C26 C 0.4222(6) 0.7128(4) -0.0178(4) 0.123(2) Uani 1 1 d . . . . .
O9 O 0.4465(6) 0.7706(3) -0.0677(4) 0.200(3) Uani 1 1 d . . . . .
C27 C 0.4832(6) 0.6290(5) -0.0211(5) 0.171(4) Uani 1 1 d . . . . .
H27A H 0.4636 0.5853 0.0176 0.256 Uiso 1 1 calc R U . . .
H27B H 0.4713 0.6023 -0.0734 0.256 Uiso 1 1 calc R U . . .
H27C H 0.5553 0.6439 -0.0097 0.256 Uiso 1 1 calc R U . . .
O6 O 0.2662(5) 1.0472(4) 0.2067(5) 0.222(3) Uani 1 1 d . . . . .
O7 O 0.2169(5) 0.9660(5) 0.1090(3) 0.202(3) Uani 1 1 d . . . . .
O8 O 0.2923(4) 0.8910(4) 0.2046(3) 0.1610(19) Uani 1 1 d . . . . .
H17B H 0.654(2) 0.959(2) 0.0213(18) 0.048(8) Uiso 1 1 d . . . . .
H17A H 0.592(2) 0.880(2) 0.0431(17) 0.042(7) Uiso 1 1 d . . . . .
H11 H 0.714(3) 0.643(2) 0.156(2) 0.055(10) Uiso 1 1 d . . . . .
H10 H 0.890(2) 0.818(2) 0.2743(17) 0.041(7) Uiso 1 1 d . . . . .
H24 H 0.978(2) 0.936(2) 0.1007(18) 0.047(8) Uiso 1 1 d . . . . .
H16B H 0.492(3) 0.928(2) 0.1895(19) 0.055(9) Uiso 1 1 d . . . . .
H16A H 0.564(2) 0.9231(19) 0.2510(17) 0.037(7) Uiso 1 1 d . . . . .
H19A H 0.658(2) 1.039(2) 0.2228(19) 0.044(8) Uiso 1 1 d . . . . .
H14 H 0.412(3) 0.769(2) 0.2330(18) 0.050(8) Uiso 1 1 d . . . . .
H23 H 1.057(3) 1.070(3) 0.072(2) 0.065(10) Uiso 1 1 d . . . . .
H7 H 1.054(3) 0.642(2) 0.067(2) 0.063(11) Uiso 1 1 d . . . . .
H21 H 0.772(3) 1.191(3) 0.122(2) 0.066(10) Uiso 1 1 d . . . . .
H19B H 0.627(3) 1.082(2) 0.1457(19) 0.054(9) Uiso 1 1 d . . . . .
H1 H 0.720(3) 0.837(3) -0.056(2) 0.068(10) Uiso 1 1 d . . . . .
H3 H 0.866(3) 0.602(3) -0.133(3) 0.086(12) Uiso 1 1 d . . . . .
H22 H 0.949(4) 1.211(4) 0.088(3) 0.113(16) Uiso 1 1 d . . . . .
H12 H 0.587(3) 0.553(3) 0.190(2) 0.072(12) Uiso 1 1 d . . . . .
H13 H 0.429(3) 0.615(3) 0.237(2) 0.074(11) Uiso 1 1 d . . . . .
H18B H 0.498(3) 1.058(3) 0.073(2) 0.081(12) Uiso 1 1 d . . . . .
H18A H 0.444(3) 0.969(2) 0.075(2) 0.067(10) Uiso 1 1 d . . . . .
H9 H 1.035(4) 0.737(3) 0.292(3) 0.090(14) Uiso 1 1 d . . . . .
H2 H 0.746(4) 0.711(3) -0.157(3) 0.109(16) Uiso 1 1 d . . . . .

loop_
_atom_site_aniso_label
_atom_site_aniso_U_11
_atom_site_aniso_U_22
_atom_site_aniso_U_33
_atom_site_aniso_U_23
_atom_site_aniso_U_13
_atom_site_aniso_U_12
Cu1 0.03266(18) 0.03490(18) 0.0448(2) 0.00507(11) -0.01112(13) 0.00255(11)
Cl1 0.0674(5) 0.0481(4) 0.0588(4) -0.0035(3) -0.0113(4) -0.0029(3)
N3 0.0400(12) 0.0386(11) 0.0465(12) 0.0068(9) -0.0128(9) -0.0016(9)
N5 0.0376(11) 0.0410(11) 0.0510(13) 0.0060(9) -0.0119(9) 0.0033(9)
N2 0.0408(12) 0.0383(11) 0.0454(12) 0.0055(9) -0.0114(9) -0.0013(9)
N1 0.0357(11) 0.0359(10) 0.0441(11) 0.0031(8) -0.0112(9) 0.0043(8)
C15 0.0393(13) 0.0476(14) 0.0387(13) 0.0062(10) -0.0085(10) 0.0010(11)
N4 0.0445(13) 0.0502(13) 0.0471(12) 0.0011(10) -0.0072(10) 0.0040(10)
C19 0.0469(16) 0.0366(13) 0.0553(16) -0.0002(11) -0.0126(12) 0.0044(11)
C21 0.065(2) 0.0407(15) 0.067(2) 0.0081(13) -0.0164(16) -0.0045(14)
C16 0.0387(14) 0.0481(15) 0.0469(15) 0.0010(11) -0.0035(11) 0.0070(11)
C6 0.0349(13) 0.0395(13) 0.0580(16) 0.0067(11) -0.0025(11) 0.0018(10)
C20 0.0503(16) 0.0388(13) 0.0456(14) 0.0029(10) -0.0163(12) 0.0008(11)
C11 0.0490(17) 0.0426(14) 0.0567(17) 0.0055(12) -0.0095(13) 0.0016(13)
C17 0.0382(14) 0.0450(14) 0.0401(13) 0.0027(11) -0.0113(11) 0.0079(11)
C24 0.0425(16) 0.0504(17) 0.0585(17) 0.0038(13) -0.0081(13) -0.0045(13)
C3 0.093(3) 0.062(2) 0.0558(19) -0.0143(16) 0.0014(19) 0.0032(19)
C5 0.0405(14) 0.0440(14) 0.0503(15) 0.0057(11) 0.0018(11) -0.0025(11)
C18 0.0520(18) 0.070(2) 0.0491(16) 0.0010(15) -0.0178(14) 0.0242(15)
C10 0.0488(17) 0.0619(19) 0.0567(17) 0.0042(14) -0.0190(14) 0.0061(14)
O4 0.141(4) 0.119(3) 0.229(6) -0.073(3) 0.041(4) 0.019(3)
C22 0.077(3) 0.0515(19) 0.073(2) 0.0109(15) -0.0123(18) -0.0234(17)
C13 0.058(2) 0.064(2) 0.071(2) 0.0168(16) -0.0097(16) -0.0200(16)
C9 0.057(2) 0.079(2) 0.078(2) 0.0100(19) -0.0315(18) 0.0074(17)
C12 0.069(2) 0.0432(16) 0.069(2) 0.0106(15) -0.0142(16) -0.0093(15)
C14 0.0413(16) 0.0637(19) 0.0559(17) 0.0085(14) -0.0036(13) -0.0033(14)
C1 0.0565(19) 0.081(2) 0.0437(16) -0.0009(15) -0.0066(13) 0.0156(17)
C23 0.0501(18) 0.063(2) 0.071(2) 0.0029(16) -0.0071(16) -0.0174(15)
O3 0.172(4) 0.100(2) 0.094(2) 0.0331(18) -0.059(2) -0.078(2)
C4 0.070(2) 0.0474(17) 0.066(2) -0.0022(14) 0.0001(16) 0.0068(14)
C8 0.0488(19) 0.084(3) 0.100(3) 0.010(2) -0.0227(19) 0.0224(18)
C7 0.0492(18) 0.0621(19) 0.090(3) 0.0004(19) -0.0068(18) 0.0160(16)
C2 0.076(3) 0.092(3) 0.0472(18) -0.0071(17) -0.0097(16) 0.003(2)
O2 0.183(5) 0.134(3) 0.189(5) -0.006(3) -0.125(4) 0.018(3)
Cl2 0.0538(5) 0.0818(7) 0.1054(8) 0.0121(5) -0.0023(5) 0.0195(4)
C25 0.172(7) 0.183(7) 0.089(4) -0.023(4) -0.058(4) -0.011(5)
O1 0.110(3) 0.206(5) 0.097(3) 0.014(3) 0.002(2) -0.065(3)
O5 0.074(2) 0.104(3) 0.206(5) 0.000(3) 0.023(2) 0.0070(18)
C26 0.171(6) 0.079(3) 0.104(4) 0.002(3) -0.055(4) -0.014(4)
O9 0.325(9) 0.101(3) 0.173(5) 0.042(3) 0.029(5) 0.015(4)
C27 0.165(7) 0.119(5) 0.205(8) 0.046(5) -0.093(6) -0.002(5)
O6 0.197(6) 0.171(5) 0.292(9) -0.056(5) -0.009(5) -0.086(5)
O7 0.193(6) 0.262(7) 0.138(4) 0.052(4) -0.039(4) 0.062(5)
O8 0.116(3) 0.192(4) 0.171(4) 0.059(4) -0.005(3) 0.091(3)

loop_
_atom_type_symbol
_atom_type_description
_atom_type_scat_dispersion_real
_atom_type_scat_dispersion_imag
_atom_type_scat_source
C C 0.0033 0.0016 'International Tables Vol C Tables 4.2.6.8 and 6.1.1.4'
H H 0.0000 0.0000 'International Tables Vol C Tables 4.2.6.8 and 6.1.1.4'
N N 0.0061 0.0033 'International Tables Vol C Tables 4.2.6.8 and 6.1.1.4'
O O 0.0106 0.0060 'International Tables Vol C Tables 4.2.6.8 and 6.1.1.4'
Cl Cl 0.1484 0.1585 'International Tables Vol C Tables 4.2.6.8 and 6.1.1.4'
Cu Cu 0.3201 1.2651 'International Tables Vol C Tables 4.2.6.8 and 6.1.1.4'

loop_
_geom_angle_atom_site_label_1
_geom_angle_atom_site_label_2
_geom_angle_atom_site_label_3
_geom_angle
_geom_angle_site_symmetry_1
_geom_angle_site_symmetry_3
_geom_angle_publ_flag
N5 Cu1 N3 96.03(10) . . ?
N5 Cu1 N1 169.93(9) . . ?
N3 Cu1 N1 84.06(10) . . ?
N5 Cu1 N2 97.82(10) . . ?
N3 Cu1 N2 161.79(10) . . ?
N1 Cu1 N2 80.24(10) . . ?
N5 Cu1 N4 68.55(9) . . ?
N3 Cu1 N4 94.85(9) . . ?
N1 Cu1 N4 121.50(8) . . ?
N2 Cu1 N4 101.19(9) . . ?
O2 Cl1 O3 102.8(3) . . ?
O2 Cl1 O4 108.7(4) . . ?
O3 Cl1 O4 108.3(3) . . ?
O2 Cl1 O1 106.0(4) . . ?
O3 Cl1 O1 111.9(2) . . ?
O4 Cl1 O1 117.9(3) . . ?
C20 N3 C24 120.4(2) . . ?
C20 N3 Cu1 112.04(19) . . ?
C24 N3 Cu1 127.41(19) . . ?
C10 N5 C6 120.6(3) . . ?
C10 N5 Cu1 113.8(2) . . ?
C6 N5 Cu1 125.33(17) . . ?
C11 N2 C15 117.4(3) . . ?
C11 N2 Cu1 125.3(2) . . ?
C15 N2 Cu1 117.21(17) . . ?
C17 N1 C19 108.2(2) . . ?
C17 N1 C16 117.3(2) . . ?
C19 N1 C16 110.8(2) . . ?
C17 N1 Cu1 99.02(16) . . ?
C19 N1 Cu1 110.06(17) . . ?
C16 N1 Cu1 110.91(15) . . ?
N2 C15 C14 124.4(3) . . ?
N2 C15 C16 114.5(2) . . ?
C14 C15 C16 121.1(3) . . ?
C1 N4 C5 110.9(3) . . ?
C1 N4 Cu1 130.9(2) . . ?
C5 N4 Cu1 114.94(18) . . ?
N1 C19 C20 107.4(2) . . ?
C20 C21 C22 119.8(3) . . ?
C15 C16 N1 107.9(2) . . ?
C5 C6 C7 114.5(3) . . ?
C5 C6 N5 117.6(2) . . ?
C7 C6 N5 127.9(3) . . ?
N3 C20 C21 118.7(3) . . ?
N3 C20 C19 117.4(2) . . ?
C21 C20 C19 123.9(3) . . ?
N2 C11 C12 120.5(3) . . ?
N1 C17 C18 107.4(2) . . ?
C23 C24 N3 123.7(3) . . ?
C4 C3 C2 113.7(4) . . ?
N4 C5 C6 110.0(3) . . ?
N4 C5 C4 128.2(3) . . ?
C6 C5 C4 121.7(3) . . ?
C18 C18 C17 100.9(3) 3_675 . ?
N5 C10 C9 113.3(4) . . ?
C23 C22 C21 121.0(3) . . ?
C14 C13 C12 118.1(3) . . ?
C10 C9 C8 126.3(3) . . ?
C11 C12 C13 122.2(3) . . ?
C13 C14 C15 117.5(3) . . ?
N4 C1 C2 123.5(3) . . ?
C22 C23 C24 116.4(3) . . ?
C3 C4 C5 118.8(3) . . ?
C7 C8 C9 120.9(3) . . ?
C8 C7 C6 110.9(4) . . ?
C3 C2 C1 124.9(3) . . ?
O6 Cl2 O8 117.1(4) . . ?
O6 Cl2 O7 99.2(5) . . ?
O8 Cl2 O7 100.7(4) . . ?
O6 Cl2 O5 111.3(4) . . ?
O8 Cl2 O5 111.5(3) . . ?
O7 Cl2 O5 116.2(3) . . ?
O9 C26 C27 110.5(8) . . ?
O9 C26 C25 127.6(7) . . ?
C27 C26 C25 121.8(6) . . ?

loop_
_geom_bond_atom_site_label_1
_geom_bond_atom_site_label_2
_geom_bond_distance
_geom_bond_site_symmetry_2
_geom_bond_publ_flag
Cu1 N5 1.967(2) . ?
Cu1 N3 2.021(2) . ?
Cu1 N1 2.050(2) . ?
Cu1 N2 2.076(2) . ?
Cu1 N4 2.440(3) . ?
Cl1 O2 1.294(4) . ?
Cl1 O3 1.369(3) . ?
Cl1 O4 1.413(4) . ?
Cl1 O1 1.507(4) . ?
N3 C20 1.358(4) . ?
N3 C24 1.409(4) . ?
N5 C10 1.244(4) . ?
N5 C6 1.429(4) . ?
N2 C11 1.344(4) . ?
N2 C15 1.417(4) . ?
N1 C17 1.413(3) . ?
N1 C19 1.459(3) . ?
N1 C16 1.614(4) . ?
C15 C14 1.434(4) . ?
C15 C16 1.500(4) . ?
N4 C1 1.241(4) . ?
N4 C5 1.322(4) . ?
C19 C20 1.585(5) . ?
C21 C20 1.410(4) . ?
C21 C22 1.468(6) . ?
C6 C5 1.363(4) . ?
C6 C7 1.363(4) . ?
C11 C12 1.426(5) . ?
C17 C18 1.476(4) . ?
C24 C23 1.402(5) . ?
C3 C4 1.261(5) . ?
C3 C2 1.339(6) . ?
C5 C4 1.417(4) . ?
C18 C18 1.474(6) 3_675 ?
C10 C9 1.344(5) . ?
C22 C23 1.371(6) . ?
C13 C14 1.383(5) . ?
C13 C12 1.436(6) . ?
C9 C8 1.452(6) . ?
C1 C2 1.394(5) . ?
C8 C7 1.270(5) . ?
Cl2 O6 1.328(5) . ?
Cl2 O8 1.338(4) . ?
Cl2 O7 1.384(6) . ?
Cl2 O5 1.499(4) . ?
C25 C26 1.627(11) . ?
C26 O9 1.249(8) . ?
C26 C27 1.447(9) . ?
